data_7049466
loop_
_publ_author_name
'Meng, Ting'
'Qin, Qi-Pin'
'Chen, Zi-Lu'
'Zou, Hua-Hong'
'Wang, Kai'
'Liang, Fu-Pei'

_publ_section_title
;
 Discovery of high in vitro and in vivo antitumor activities of
 organometallic ruthenium(ii)-arene complexes with
 5,7-dihalogenated-2-methyl-8-quinolinol.
;
_journal_issue 16
_journal_name_full 'Dalton transactions (Cambridge, England : 2003)'
_journal_page_first 5352
_journal_page_last 5360
_journal_paper_doi 10.1039/c9dt00866g
_journal_volume 48
_journal_year 2019
_chemical_formula_moiety 'C19 H17 Cl2 N O3 Ru'
_chemical_formula_sum 'C19 H17 Cl2 N O3 Ru'
_chemical_formula_weight 479.31
_space_group_crystal_system monoclinic
_space_group_IT_number 13
_space_group_name_Hall '-P 2yc'
_space_group_name_H-M_alt 'P 1 2/c 1'
_symmetry_space_group_name_Hall '-P 2yc'
_symmetry_space_group_name_H-M 'P 1 2/c 1'
_atom_sites_solution_hydrogens geom
_audit_creation_date 2018-10-09
_audit_creation_method
;
  Olex2 1.2-ac2
  (compiled 2012.03.06 svn.r2239, GUI svn.r4109)
;
_audit_update_record
;
2019-02-03 deposited with the CCDC.    2019-03-26 downloaded from the CCDC.
;
_cell_angle_alpha 90
_cell_angle_beta 121.786(3)
_cell_angle_gamma 90
_cell_formula_units_Z 4
_cell_length_a 16.2187(6)
_cell_length_b 5.9701(2)
_cell_length_c 22.2623(12)
_cell_measurement_reflns_used 2383
_cell_measurement_temperature 293(2)
_cell_measurement_theta_max 25.4950
_cell_measurement_theta_min 3.5800
_cell_volume 1832.30(15)
_computing_cell_refinement 'CrysAlisPro 1.171.39.46 (Rigaku OD, 2018)'
_computing_data_collection 'CrysAlisPro 1.171.39.46 (Rigaku OD, 2018)'
_computing_data_reduction 'CrysAlisPro 1.171.39.46 (Rigaku OD, 2018)'
_computing_molecular_graphics
;
O. V. Dolomanov, L. J. Bourhis, R. J. Gildea, J. A. K. Howard and H. Puschmann,
OLEX2: a complete structure solution, refinement and analysis program.
J. Appl. Cryst. (2009). 42, 339-341.
;
_computing_publication_material
;
O. V. Dolomanov, L. J. Bourhis, R. J. Gildea, J. A. K. Howard and H. Puschmann,
OLEX2: a complete structure solution, refinement and analysis program.
J. Appl. Cryst. (2009). 42, 339-341.
;
_computing_structure_refinement
;
SHELXL, G.M. Sheldrick, Acta Cryst.
(2008). A64, 112-122
;
_diffrn_ambient_temperature 293(2)
_diffrn_detector 'CCD plate'
_diffrn_detector_area_resol_mean 16.0233
_diffrn_detector_type Eos
_diffrn_measured_fraction_theta_full 0.9969
_diffrn_measured_fraction_theta_max 0.7427
_diffrn_measurement_details
;
List of Runs (angles in degrees, time in seconds):

  # Type    Start    End  Width  t~exp~   \w     \q     \k     \f   Frames
#--------------------------------------------------------------------------
  1  \w    -48.00  48.00   1.00   17.50    --   18.47 -77.00 150.00   96
  2  \w     -7.00  38.00   1.00   17.50    --   18.47 -57.00  30.00   45
  3  \w    -21.00  12.00   1.00   17.50    --  -18.78 -80.00  45.00   33
  4  \w    -72.00  -3.00   1.00   17.50    --  -18.78 -57.00-120.00   69
  5  \w    -44.00  51.00   1.00   17.50    --  -18.78  77.00   0.00   95
  6  \w    -52.00  -9.00   1.00   17.50    --  -18.78 -57.00-180.00   43
;
_diffrn_measurement_device 'four-circle diffractometer'
_diffrn_measurement_device_type 'SuperNova, Single source at offset/far, Eos'
_diffrn_measurement_method '\w scans'
_diffrn_orient_matrix_type 'CrysAlisPro convention (1999,Acta A55,543-557)'
_diffrn_orient_matrix_UB_11 0.0368814000
_diffrn_orient_matrix_UB_12 -0.0431792000
_diffrn_orient_matrix_UB_13 -0.0089867000
_diffrn_orient_matrix_UB_21 0.0076688000
_diffrn_orient_matrix_UB_22 -0.0691305000
_diffrn_orient_matrix_UB_23 0.0304630000
_diffrn_orient_matrix_UB_31 -0.0245607000
_diffrn_orient_matrix_UB_32 -0.0864388000
_diffrn_orient_matrix_UB_33 -0.0198841000
_diffrn_radiation_monochromator mirror
_diffrn_radiation_probe x-ray
_diffrn_radiation_type 'Mo K\a'
_diffrn_radiation_wavelength 0.71073
_diffrn_reflns_av_R_equivalents 0.0662
_diffrn_reflns_av_unetI/netI 0.0781
_diffrn_reflns_Laue_measured_fraction_full 0.998
_diffrn_reflns_Laue_measured_fraction_max 0.998
_diffrn_reflns_limit_h_max 20
_diffrn_reflns_limit_h_min -20
_diffrn_reflns_limit_k_max 7
_diffrn_reflns_limit_k_min -7
_diffrn_reflns_limit_l_max 23
_diffrn_reflns_limit_l_min -27
_diffrn_reflns_number 12936
_diffrn_reflns_point_group_measured_fraction_full 0.998
_diffrn_reflns_point_group_measured_fraction_max 0.998
_diffrn_reflns_theta_full 25.242
_diffrn_reflns_theta_max 26.371
_diffrn_reflns_theta_min 3.412
_diffrn_source 'micro-focus sealed X-ray tube'
_diffrn_source_current n/a
_diffrn_source_type 'SuperNova (Mo) X-ray Source'
_diffrn_source_voltage n/a
_exptl_absorpt_coefficient_mu 1.166
_exptl_absorpt_correction_T_max 1.00000
_exptl_absorpt_correction_T_min 0.70500
_exptl_absorpt_correction_type multi-scan
_exptl_absorpt_process_details
;
CrysAlisPro 1.171.39.46 (Rigaku Oxford Diffraction, 2018)
Empirical absorption correction using spherical harmonics,
 implemented in SCALE3 ABSPACK scaling algorithm.
;
_exptl_crystal_colour black
_exptl_crystal_density_diffrn 1.737
_exptl_crystal_description block
_exptl_crystal_F_000 960
_refine_diff_density_max 1.101
_refine_diff_density_min -0.780
_refine_diff_density_rms 0.127
_refine_ls_extinction_method none
_refine_ls_goodness_of_fit_ref 1.098
_refine_ls_hydrogen_treatment constr
_refine_ls_matrix_type full
_refine_ls_number_parameters 238
_refine_ls_number_reflns 3755
_refine_ls_number_restraints 763
_refine_ls_restrained_S_all 1.086
_refine_ls_R_factor_all 0.0847
_refine_ls_R_factor_gt 0.0578
_refine_ls_shift/su_max 0.001
_refine_ls_shift/su_mean 0.000
_refine_ls_structure_factor_coef Fsqd
_refine_ls_weighting_details 'w=1/[\s^2^(Fo^2^)+(0.0428P)^2^+5.2759P] where P=(Fo^2^+2Fc^2^)/3'
_refine_ls_weighting_scheme calc
_refine_ls_wR_factor_gt 0.1244
_refine_ls_wR_factor_ref 0.1383
_reflns_Friedel_coverage 0.000
_reflns_number_gt 2741
_reflns_number_total 3755
_reflns_threshold_expression 'I > 2\s(I)'
_cod_data_source_file c9dt00866g2.cif
_cod_data_source_block aaa_CCDC3
_cod_depositor_comments 'Adding full bibliography for 7049455--7049468.cif.'
_cod_original_cell_volume 1832.30(14)
_cod_database_code 7049466
_chemical_oxdiff_formula 'C1 H1 O1 N1 Ru1'
_reflns_odcompleteness_completeness 99.69
_reflns_odcompleteness_iscentric 1
_reflns_odcompleteness_theta 26.32
_oxdiff_exptl_absorpt_empirical_details
;
Empirical correction (ABSPACK) includes:
- Absorption correction using spherical harmonics
- Frame scaling
;
_oxdiff_exptl_absorpt_empirical_full_max 1.334
_oxdiff_exptl_absorpt_empirical_full_min 0.674
_shelx_space_group_comment
;
The symmetry employed for this shelxl refinement is uniquely defined
by the following loop, which should always be used as a source of
symmetry information in preference to the above space-group names.
They are only intended as comments.
;
_shelxl_version_number 2014-3

loop_
_space_group_symop_operation_xyz
'x, y, z'
'-x, y, -z+1/2'
'-x, -y, -z'
'x, -y, z-1/2'

loop_
_atom_site_label
_atom_site_type_symbol
_atom_site_fract_x
_atom_site_fract_y
_atom_site_fract_z
_atom_site_U_iso_or_equiv
_atom_site_adp_type
_atom_site_occupancy
_atom_site_site_symmetry_order
_atom_site_calc_flag
_atom_site_refinement_flags_posn
_atom_site_refinement_flags_adp
Ru1 Ru 0.26148(4) 0.79000(8) 0.49596(3) 0.02911(18) Uani 1 1 d . U
Cl1 Cl 0.40982(13) 1.0016(3) 0.55742(9) 0.0414(4) Uani 1 1 d . U
Cl2 Cl 0.13707(14) 1.3547(3) 0.29726(10) 0.0508(5) Uani 1 1 d . U
O1 O 0.2154(3) 1.0298(7) 0.4158(2) 0.0356(10) Uani 1 1 d . U
O2 O 0.2267(5) 1.2253(10) 0.2159(3) 0.0710(17) Uani 1 1 d . U
O3 O 0.3386(5) 0.8582(11) 0.2388(3) 0.084(2) Uani 1 1 d . U
N14 N 0.3184(4) 0.6711(8) 0.4369(3) 0.0308(11) Uani 1 1 d . U
C1 C 0.2407(5) 0.9992(10) 0.3708(3) 0.0306(13) Uani 1 1 d . U
C2 C 0.2128(5) 1.1308(11) 0.3129(3) 0.0350(14) Uani 1 1 d . U
C3 C 0.2469(5) 1.1001(13) 0.2655(4) 0.0457(17) Uani 1 1 d . U
C4 C 0.3113(6) 0.8951(13) 0.2788(4) 0.0464(16) Uani 1 1 d . U
C5 C 0.3374(5) 0.7490(11) 0.3394(4) 0.0373(15) Uani 1 1 d . U
C6 C 0.3933(5) 0.5575(12) 0.3539(4) 0.0431(16) Uani 1 1 d . U
H6 H 0.4188 0.5196 0.3264 0.052 Uiso 1 1 calc R U
C7 C 0.4099(5) 0.4255(12) 0.4096(4) 0.0415(16) Uani 1 1 d . U
H7 H 0.4463 0.2951 0.4198 0.050 Uiso 1 1 calc R U
C8 C 0.3726(5) 0.4860(11) 0.4506(4) 0.0393(15) Uani 1 1 d . U
H8 H 0.3853 0.3961 0.4886 0.047 Uiso 1 1 calc R U
C9 C 0.3014(5) 0.8001(10) 0.3819(3) 0.0310(13) Uani 1 1 d . U
C10 C 0.3824(7) 0.6285(18) 0.6654(5) 0.088(3) Uani 1 1 d . U
H10A H 0.4210 0.5107 0.6632 0.132 Uiso 1 1 calc R U
H10B H 0.3695 0.5959 0.7019 0.132 Uiso 1 1 calc R U
H10C H 0.4168 0.7678 0.6756 0.132 Uiso 1 1 calc R U
C11 C 0.2573(6) 0.4800(12) 0.5443(4) 0.0486(17) Uani 1 1 d . U
H11 H 0.2945 0.3514 0.5537 0.058 Uiso 1 1 calc R U
C12 C 0.2888(6) 0.6459(14) 0.5961(4) 0.0504(18) Uani 1 1 d . U
C13 C 0.2307(5) 0.8402(12) 0.5791(4) 0.0452(16) Uani 1 1 d . U
H13 H 0.2498 0.9551 0.6121 0.054 Uiso 1 1 calc R U
C14 C 0.1460(5) 0.8609(12) 0.5141(4) 0.0463(16) Uani 1 1 d . U
H14 H 0.1093 0.9908 0.5040 0.056 Uiso 1 1 calc R U
C15 C 0.1134(6) 0.6924(14) 0.4628(4) 0.0495(17) Uani 1 1 d . U
C16 C 0.1716(6) 0.5023(13) 0.4790(4) 0.0505(17) Uani 1 1 d . U
H16 H 0.1529 0.3889 0.4456 0.061 Uiso 1 1 calc R U
C17 C 0.0205(7) 0.6862(18) 0.3923(5) 0.082(3) Uani 1 1 d D U
H17 H 0.0286 0.5651 0.3661 0.099 Uiso 1 1 calc R U
C18 C -0.0632(7) 0.617(2) 0.3988(6) 0.105(4) Uani 1 1 d . U
H18A H -0.0483 0.4768 0.4238 0.157 Uiso 1 1 calc R U
H18B H -0.1200 0.5993 0.3526 0.157 Uiso 1 1 calc R U
H18C H -0.0748 0.7290 0.4244 0.157 Uiso 1 1 calc R U
C19 C -0.0059(9) 0.874(2) 0.3485(8) 0.148(5) Uani 1 1 d D U
H19A H -0.0745 0.8703 0.3146 0.222 Uiso 1 1 calc R U
H19B H 0.0285 0.8732 0.3242 0.222 Uiso 1 1 calc R U
H19C H 0.0100 1.0075 0.3765 0.222 Uiso 1 1 calc R U

loop_
_atom_site_aniso_label
_atom_site_aniso_U_11
_atom_site_aniso_U_22
_atom_site_aniso_U_33
_atom_site_aniso_U_23
_atom_site_aniso_U_13
_atom_site_aniso_U_12
Ru1 0.0369(3) 0.0290(3) 0.0276(3) 0.0016(2) 0.0212(2) 0.0040(2)
Cl1 0.0418(9) 0.0347(9) 0.0439(10) -0.0018(7) 0.0199(8) 0.0017(8)
Cl2 0.0566(12) 0.0493(11) 0.0423(11) 0.0128(8) 0.0231(9) 0.0152(9)
O1 0.043(2) 0.037(2) 0.035(2) 0.0054(18) 0.026(2) 0.008(2)
O2 0.101(5) 0.081(4) 0.052(3) 0.027(3) 0.054(3) 0.024(3)
O3 0.120(5) 0.103(5) 0.071(4) 0.020(4) 0.077(4) 0.030(4)
N14 0.036(3) 0.030(3) 0.032(3) -0.001(2) 0.022(2) 0.003(2)
C1 0.033(3) 0.035(3) 0.026(3) -0.002(2) 0.017(3) -0.004(3)
C2 0.041(3) 0.035(3) 0.029(3) 0.002(3) 0.019(3) -0.001(3)
C3 0.052(4) 0.054(4) 0.036(4) 0.006(3) 0.027(3) 0.001(3)
C4 0.054(4) 0.058(4) 0.039(4) -0.002(3) 0.032(3) -0.001(3)
C5 0.043(3) 0.044(3) 0.032(3) -0.006(3) 0.025(3) -0.001(3)
C6 0.043(4) 0.052(4) 0.042(4) -0.008(3) 0.027(3) 0.004(3)
C7 0.039(3) 0.042(4) 0.045(4) -0.010(3) 0.023(3) 0.003(3)
C8 0.041(3) 0.034(3) 0.041(3) 0.001(3) 0.021(3) 0.006(3)
C9 0.037(3) 0.033(3) 0.026(3) -0.002(2) 0.019(2) -0.002(3)
C10 0.077(5) 0.121(6) 0.066(5) 0.032(5) 0.036(4) 0.012(5)
C11 0.056(4) 0.041(3) 0.070(4) 0.019(3) 0.047(3) 0.011(3)
C12 0.051(4) 0.070(4) 0.039(4) 0.019(3) 0.030(3) 0.005(4)
C13 0.058(4) 0.055(4) 0.041(4) -0.001(3) 0.039(3) 0.004(3)
C14 0.050(4) 0.048(4) 0.056(4) 0.017(3) 0.038(3) 0.011(3)
C15 0.048(4) 0.068(4) 0.041(4) 0.009(3) 0.030(3) -0.007(3)
C16 0.066(4) 0.048(4) 0.055(4) -0.006(3) 0.044(3) -0.013(3)
C17 0.061(5) 0.108(6) 0.071(5) 0.020(5) 0.031(4) -0.014(5)
C18 0.070(6) 0.145(7) 0.100(7) 0.005(6) 0.045(5) -0.026(5)
C19 0.097(7) 0.151(8) 0.148(8) 0.045(7) 0.032(6) -0.029(6)

loop_
_atom_type_symbol
_atom_type_description
_atom_type_scat_dispersion_real
_atom_type_scat_dispersion_imag
_atom_type_scat_source
C C 0.0033 0.0016 'International Tables Vol C Tables 4.2.6.8 and 6.1.1.4'
H H 0.0000 0.0000 'International Tables Vol C Tables 4.2.6.8 and 6.1.1.4'
Cl Cl 0.1484 0.1585 'International Tables Vol C Tables 4.2.6.8 and 6.1.1.4'
N N 0.0061 0.0033 'International Tables Vol C Tables 4.2.6.8 and 6.1.1.4'
O O 0.0106 0.0060 'International Tables Vol C Tables 4.2.6.8 and 6.1.1.4'
Ru Ru -1.2594 0.8363 'International Tables Vol C Tables 4.2.6.8 and 6.1.1.4'

loop_
_geom_angle_atom_site_label_1
_geom_angle_atom_site_label_2
_geom_angle_atom_site_label_3
_geom_angle
O1 Ru1 Cl1 85.79(13)
O1 Ru1 C11 156.8(3)
O1 Ru1 C12 156.8(2)
O1 Ru1 C13 119.5(2)
O1 Ru1 C14 94.0(2)
O1 Ru1 C15 93.4(2)
O1 Ru1 C16 119.4(3)
N14 Ru1 Cl1 83.99(15)
N14 Ru1 O1 76.88(18)
N14 Ru1 C11 99.4(2)
N14 Ru1 C12 125.7(3)
N14 Ru1 C13 163.2(2)
N14 Ru1 C14 154.2(3)
N14 Ru1 C15 117.9(3)
N14 Ru1 C16 95.8(2)
C11 Ru1 Cl1 116.8(2)
C11 Ru1 C12 37.3(3)
C11 Ru1 C13 67.2(3)
C11 Ru1 C15 67.9(3)
C12 Ru1 Cl1 91.2(2)
C13 Ru1 Cl1 93.0(2)
C13 Ru1 C12 37.7(3)
C13 Ru1 C15 67.7(3)
C14 Ru1 Cl1 119.8(2)
C14 Ru1 C11 79.4(3)
C14 Ru1 C12 67.6(3)
C14 Ru1 C13 37.1(3)
C14 Ru1 C15 37.6(3)
C15 Ru1 Cl1 157.4(2)
C15 Ru1 C12 80.7(3)
C16 Ru1 Cl1 154.2(2)
C16 Ru1 C11 37.6(3)
C16 Ru1 C12 67.9(3)
C16 Ru1 C13 79.8(3)
C16 Ru1 C14 67.4(3)
C16 Ru1 C15 37.5(3)
C1 O1 Ru1 116.9(4)
C8 N14 Ru1 126.1(4)
C8 N14 C9 118.3(5)
C9 N14 Ru1 115.6(4)
O1 C1 C2 124.9(6)
O1 C1 C9 116.3(5)
C2 C1 C9 118.7(6)
C1 C2 Cl2 118.9(5)
C1 C2 C3 123.7(6)
C3 C2 Cl2 117.3(5)
O2 C3 C2 124.0(7)
O2 C3 C4 119.6(7)
C2 C3 C4 116.4(6)
O3 C4 C3 118.7(7)
O3 C4 C5 122.0(7)
C5 C4 C3 119.3(6)
C6 C5 C4 122.7(6)
C9 C5 C4 118.4(6)
C9 C5 C6 118.9(6)
C7 C6 C5 118.5(6)
C6 C7 C8 120.0(7)
N14 C8 C7 121.8(6)
N14 C9 C1 114.3(5)
N14 C9 C5 122.5(6)
C5 C9 C1 123.2(6)
C12 C11 Ru1 73.1(4)
C16 C11 Ru1 70.9(4)
C16 C11 C12 121.7(7)
C10 C12 Ru1 128.7(6)
C11 C12 Ru1 69.6(4)
C11 C12 C10 122.4(8)
C11 C12 C13 117.3(7)
C13 C12 Ru1 70.1(4)
C13 C12 C10 120.3(8)
C12 C13 Ru1 72.3(4)
C14 C13 Ru1 70.6(4)
C14 C13 C12 120.6(7)
C13 C14 Ru1 72.3(4)
C13 C14 C15 122.1(7)
C15 C14 Ru1 72.4(4)
C14 C15 Ru1 70.0(4)
C14 C15 C17 127.7(8)
C16 C15 Ru1 69.9(4)
C16 C15 C14 117.4(7)
C16 C15 C17 114.9(8)
C17 C15 Ru1 132.9(6)
C11 C16 Ru1 71.4(4)
C11 C16 C15 121.0(7)
C15 C16 Ru1 72.5(4)
C15 C17 C18 111.6(8)
C19 C17 C15 118.8(9)
C19 C17 C18 109.3(10)

loop_
_geom_bond_atom_site_label_1
_geom_bond_atom_site_label_2
_geom_bond_distance
Ru1 Cl1 2.4059(18)
Ru1 O1 2.095(4)
Ru1 N14 2.089(5)
Ru1 C11 2.160(7)
Ru1 C12 2.205(7)
Ru1 C13 2.177(7)
Ru1 C14 2.156(7)
Ru1 C15 2.187(7)
Ru1 C16 2.153(7)
Cl2 C2 1.723(7)
O1 C1 1.280(7)
O2 C3 1.225(8)
O3 C4 1.207(8)
N14 C8 1.343(8)
N14 C9 1.346(8)
C1 C2 1.366(8)
C1 C9 1.479(9)
C2 C3 1.438(9)
C3 C4 1.533(10)
C4 C5 1.469(9)
C5 C6 1.387(9)
C5 C9 1.382(9)
C6 C7 1.371(9)
C7 C8 1.382(9)
C10 C12 1.493(11)
C11 C12 1.396(11)
C11 C16 1.391(11)
C12 C13 1.415(10)
C13 C14 1.379(10)
C14 C15 1.400(11)
C15 C16 1.397(11)
C15 C17 1.497(12)
C17 C18 1.498(12)
C17 C19 1.397(12)
